data_4033788
loop_
_publ_author_name
'Mendes, Joseane A.'
'Merino, Pedro'
'Soler, Tatiana'
'Salustiano, Eduardo J.'
'Costa, Paulo R. R.'
'Yus, Miguel'
'Foubelo, Francisco'
'Buarque, Camilla D.'

_publ_section_title
;
 Enantioselective Synthesis, DFT Calculations, and Preliminary
 Antineoplastic Activity of Dibenzo 1-Azaspiro[4.5]decanes on
 Drug-Resistant Leukemias.
;
_journal_issue 4
_journal_name_full 'The Journal of organic chemistry'
_journal_page_first 2219
_journal_page_last 2233
_journal_paper_doi 10.1021/acs.joc.8b03203
_journal_volume 84
_journal_year 2019
_chemical_absolute_configuration ad
_chemical_formula_moiety 'C21 H25 Br2 N O S'
_chemical_formula_sum 'C21 H25 Br2 N O S'
_chemical_formula_weight 499.30
_space_group_IT_number 19
_space_group_name_Hall 'P 2ac 2ab'
_space_group_name_H-M_alt 'P 21 21 21'
_symmetry_cell_setting orthorhombic
_symmetry_space_group_name_H-M 'P 21 21 21'
_atom_sites_solution_hydrogens mixed
_atom_sites_solution_primary direct
_atom_sites_solution_secondary difmap
_audit_creation_method SHELXL-97
_cell_angle_alpha 90.00
_cell_angle_beta 90.00
_cell_angle_gamma 90.00
_cell_formula_units_Z 4
_cell_length_a 8.2746(5)
_cell_length_b 10.5612(6)
_cell_length_c 25.1263(15)
_cell_measurement_reflns_used 4486
_cell_measurement_temperature 294(1)
_cell_measurement_theta_max 22.98
_cell_measurement_theta_min 2.5
_cell_volume 2195.8(2)
_computing_cell_refinement 'Bruker SMART V5.625'
_computing_data_collection 'Bruker SMART V5.625'
_computing_data_reduction 'Bruker SAINT V6.28A'
_computing_molecular_graphics 'SHELXTL  Rel. 6.12/V (Siemens, 1996)'
_computing_publication_material 'SHELX-97 (Sheldrick, 1997)'
_computing_structure_refinement 'SHELXL-97 (Sheldrick, 1997)'
_computing_structure_solution 'SHELXS-97 (Sheldrick, 1997)'
_diffrn_ambient_temperature 294(1)
_diffrn_measured_fraction_theta_full 1.000
_diffrn_measured_fraction_theta_max 1.000
_diffrn_measurement_device_type 'CCD area detector'
_diffrn_measurement_method 'phi and omega scans'
_diffrn_radiation_monochromator graphite
_diffrn_radiation_source 'fine-focus sealed tube'
_diffrn_radiation_type MoK\a
_diffrn_radiation_wavelength 0.71073
_diffrn_reflns_av_R_equivalents 0.0445
_diffrn_reflns_av_sigmaI/netI 0.0387
_diffrn_reflns_limit_h_max 9
_diffrn_reflns_limit_h_min -9
_diffrn_reflns_limit_k_max 12
_diffrn_reflns_limit_k_min -12
_diffrn_reflns_limit_l_max 29
_diffrn_reflns_limit_l_min -29
_diffrn_reflns_number 18628
_diffrn_reflns_theta_full 25.04
_diffrn_reflns_theta_max 25.04
_diffrn_reflns_theta_min 1.62
_exptl_absorpt_coefficient_mu 3.797
_exptl_absorpt_correction_T_max 0.8923
_exptl_absorpt_correction_T_min 0.5914
_exptl_absorpt_correction_type multi-scan
_exptl_absorpt_process_details 'Bruker/Siemens SADABS V2.03'
_exptl_crystal_colour colorless
_exptl_crystal_density_diffrn 1.510
_exptl_crystal_density_method 'not measured'
_exptl_crystal_description plate
_exptl_crystal_F_000 1008
_exptl_crystal_size_max 0.37
_exptl_crystal_size_mid 0.35
_exptl_crystal_size_min 0.03
_refine_diff_density_max 0.592
_refine_diff_density_min -0.370
_refine_diff_density_rms 0.057
_refine_ls_abs_structure_details 'Flack H D (1983), Acta Cryst. A39, 876-881'
_refine_ls_abs_structure_Flack 0.004(12)
_refine_ls_extinction_method none
_refine_ls_goodness_of_fit_ref 1.005
_refine_ls_hydrogen_treatment mixed
_refine_ls_matrix_type full
_refine_ls_number_parameters 242
_refine_ls_number_reflns 3867
_refine_ls_number_restraints 0
_refine_ls_restrained_S_all 1.005
_refine_ls_R_factor_all 0.0560
_refine_ls_R_factor_gt 0.0379
_refine_ls_shift/su_max 0.001
_refine_ls_shift/su_mean 0.000
_refine_ls_structure_factor_coef Fsqd
_refine_ls_weighting_details 'calc w=1/[\s^2^(Fo^2^)+(0.0532P)^2^] where P=(Fo^2^+2Fc^2^)/3'
_refine_ls_weighting_scheme calc
_refine_ls_wR_factor_gt 0.0899
_refine_ls_wR_factor_ref 0.0962
_reflns_number_gt 2814
_reflns_number_total 3867
_reflns_threshold_expression I>2\s(I)
_cod_data_source_file jo8b03203_si_001.cif
_cod_data_source_block x
_cod_original_sg_symbol_H-M 'P 212121'
_cod_database_code 4033788

loop_
_symmetry_equiv_pos_as_xyz
'x, y, z'
'-x+1/2, -y, z+1/2'
'-x, y+1/2, -z+1/2'
'x+1/2, -y+1/2, -z'

loop_
_atom_site_label
_atom_site_type_symbol
_atom_site_fract_x
_atom_site_fract_y
_atom_site_fract_z
_atom_site_U_iso_or_equiv
_atom_site_adp_type
_atom_site_occupancy
_atom_site_symmetry_multiplicity
_atom_site_calc_flag
_atom_site_refinement_flags
C1 C 0.2800(5) 0.4787(3) 0.43763(15) 0.0433(9) Uani 1 1 d .
C2 C 0.1941(5) 0.5289(3) 0.38811(16) 0.0459(10) Uani 1 1 d .
C3 C 0.2365(5) 0.4818(3) 0.33830(15) 0.0455(9) Uani 1 1 d .
H3 H 0.3075 0.4138 0.3357 0.055 Uiso 1 1 calc R
C4 C 0.1738(5) 0.5352(4) 0.29311(18) 0.0564(11) Uani 1 1 d .
Br1 Br 0.24087(9) 0.46712(6) 0.22641(2) 0.0959(2) Uani 1 1 d .
C5 C 0.0670(6) 0.6329(4) 0.2948(2) 0.0706(14) Uani 1 1 d .
H5 H 0.0276 0.6692 0.2636 0.085 Uiso 1 1 calc R
C6 C 0.0195(6) 0.6759(4) 0.3432(2) 0.0679(14) Uani 1 1 d .
H6 H -0.0569 0.7403 0.3447 0.081 Uiso 1 1 calc R
C7 C 0.0810(5) 0.6272(4) 0.39123(19) 0.0544(12) Uani 1 1 d .
C8 C 0.0205(7) 0.6767(4) 0.4435(2) 0.0773(15) Uani 1 1 d .
H8A H -0.0792 0.6337 0.4526 0.093 Uiso 1 1 calc R
H8B H -0.0031 0.7663 0.4400 0.093 Uiso 1 1 calc R
C9 C 0.1410(8) 0.6580(4) 0.4876(2) 0.0800(17) Uani 1 1 d .
H9A H 0.0928 0.6813 0.5214 0.096 Uiso 1 1 calc R
H9B H 0.2345 0.7116 0.4817 0.096 Uiso 1 1 calc R
C10 C 0.1923(7) 0.5201(4) 0.48879(17) 0.0652(13) Uani 1 1 d .
H10A H 0.0974 0.4675 0.4937 0.078 Uiso 1 1 calc R
H10B H 0.2633 0.5066 0.5190 0.078 Uiso 1 1 calc R
C11 C 0.4573(5) 0.5258(4) 0.44046(16) 0.0551(11) Uani 1 1 d .
H11A H 0.4558 0.6163 0.4471 0.066 Uiso 1 1 calc R
H11B H 0.5087 0.4861 0.4709 0.066 Uiso 1 1 calc R
C12 C 0.5607(5) 0.5017(4) 0.39219(18) 0.0547(11) Uani 1 1 d .
C13 C 0.5791(5) 0.5864(5) 0.35085(19) 0.0600(12) Uani 1 1 d .
Br2 Br 0.49490(7) 0.75293(5) 0.35497(2) 0.0855(2) Uani 1 1 d .
C14 C 0.6576(7) 0.5549(6) 0.3047(3) 0.0927(18) Uani 1 1 d .
H14 H 0.6654 0.6136 0.2773 0.111 Uiso 1 1 calc R
C15 C 0.7242(8) 0.4381(7) 0.2990(3) 0.106(2) Uani 1 1 d .
H15 H 0.7728 0.4156 0.2670 0.128 Uiso 1 1 calc R
C16 C 0.7198(7) 0.3528(6) 0.3406(3) 0.0961(19) Uani 1 1 d .
H16 H 0.7717 0.2750 0.3376 0.115 Uiso 1 1 calc R
C17 C 0.6367(6) 0.3839(5) 0.3874(2) 0.0778(15) Uani 1 1 d .
H17 H 0.6321 0.3262 0.4153 0.093 Uiso 1 1 calc R
N1 N 0.2898(4) 0.3372(3) 0.43442(14) 0.0462(8) Uani 1 1 d .
H1N H 0.358(6) 0.308(4) 0.4605(18) 0.069 Uiso 1 1 d .
S1 S 0.11949(12) 0.25818(10) 0.42571(4) 0.0518(3) Uani 1 1 d .
O1 O 0.0449(4) 0.2224(3) 0.47736(13) 0.0716(9) Uani 1 1 d .
C18 C 0.2073(6) 0.1094(4) 0.39999(16) 0.0567(12) Uani 1 1 d .
C19 C 0.3218(7) 0.0539(4) 0.4400(2) 0.0806(16) Uani 1 1 d .
H19A H 0.3495 -0.0309 0.4297 0.121 Uiso 1 1 calc R
H19B H 0.2712 0.0525 0.4744 0.121 Uiso 1 1 calc R
H19C H 0.4181 0.1045 0.4416 0.121 Uiso 1 1 calc R
C20 C 0.2877(9) 0.1367(5) 0.3472(2) 0.097(2) Uani 1 1 d .
H20A H 0.3742 0.1959 0.3524 0.145 Uiso 1 1 calc R
H20B H 0.2098 0.1720 0.3231 0.145 Uiso 1 1 calc R
H20C H 0.3300 0.0595 0.3326 0.145 Uiso 1 1 calc R
C21 C 0.0601(8) 0.0236(5) 0.3915(2) 0.0929(19) Uani 1 1 d .
H21A H 0.0953 -0.0577 0.3789 0.139 Uiso 1 1 calc R
H21B H -0.0106 0.0613 0.3657 0.139 Uiso 1 1 calc R
H21C H 0.0034 0.0135 0.4246 0.139 Uiso 1 1 calc R

loop_
_atom_site_aniso_label
_atom_site_aniso_U_11
_atom_site_aniso_U_22
_atom_site_aniso_U_33
_atom_site_aniso_U_23
_atom_site_aniso_U_13
_atom_site_aniso_U_12
C1 0.053(2) 0.0316(18) 0.046(2) -0.0019(17) 0.003(2) -0.0019(18)
C2 0.053(2) 0.0319(19) 0.053(2) 0.0035(18) 0.006(2) -0.0058(18)
C3 0.045(2) 0.0419(19) 0.050(2) 0.0014(18) -0.001(2) -0.0020(18)
C4 0.063(3) 0.050(2) 0.056(3) 0.001(2) -0.017(2) -0.008(2)
Br1 0.1366(5) 0.1025(4) 0.0486(3) -0.0052(3) -0.0177(4) 0.0008(4)
C5 0.082(3) 0.051(3) 0.080(4) 0.009(3) -0.030(3) -0.002(2)
C6 0.063(3) 0.035(2) 0.106(4) 0.002(3) -0.017(3) 0.007(2)
C7 0.055(3) 0.035(2) 0.073(3) 0.001(2) 0.007(2) -0.0003(19)
C8 0.093(4) 0.040(2) 0.098(4) -0.003(2) 0.030(4) 0.013(3)
C9 0.120(5) 0.048(3) 0.072(4) -0.015(2) 0.035(4) 0.000(3)
C10 0.098(4) 0.051(3) 0.047(2) -0.003(2) 0.016(2) 0.001(3)
C11 0.070(3) 0.049(2) 0.047(2) 0.000(2) -0.001(2) -0.011(2)
C12 0.043(2) 0.059(3) 0.062(3) -0.007(2) -0.003(2) -0.009(2)
C13 0.049(2) 0.079(3) 0.052(3) 0.001(2) 0.009(2) -0.016(2)
Br2 0.1058(4) 0.0604(3) 0.0904(4) 0.0172(3) 0.0126(3) -0.0168(4)
C14 0.095(4) 0.099(5) 0.084(4) 0.001(3) 0.021(4) -0.024(4)
C15 0.093(4) 0.121(6) 0.105(5) -0.029(4) 0.042(4) -0.010(4)
C16 0.071(4) 0.082(4) 0.135(6) -0.017(4) 0.016(4) 0.020(3)
C17 0.051(3) 0.080(4) 0.102(4) -0.007(3) -0.007(3) 0.003(3)
N1 0.059(2) 0.0335(16) 0.0457(19) 0.0030(14) 0.0004(18) 0.0018(15)
S1 0.0570(6) 0.0374(5) 0.0609(6) 0.0074(5) -0.0023(5) -0.0036(6)
O1 0.085(2) 0.0464(18) 0.084(2) 0.0033(15) 0.0294(18) -0.0141(15)
C18 0.081(3) 0.037(2) 0.053(3) -0.0006(19) 0.000(2) -0.005(2)
C19 0.102(4) 0.049(3) 0.091(4) -0.008(3) -0.012(3) 0.015(3)
C20 0.152(6) 0.065(3) 0.074(4) -0.017(3) 0.024(4) -0.008(4)
C21 0.132(5) 0.063(3) 0.084(4) -0.003(3) -0.018(4) -0.028(3)

loop_
_atom_type_symbol
_atom_type_description
_atom_type_scat_dispersion_real
_atom_type_scat_dispersion_imag
_atom_type_scat_source
C C 0.0033 0.0016 'International Tables Vol C Tables 4.2.6.8 and 6.1.1.4'
H H 0.0000 0.0000 'International Tables Vol C Tables 4.2.6.8 and 6.1.1.4'
N N 0.0061 0.0033 'International Tables Vol C Tables 4.2.6.8 and 6.1.1.4'
O O 0.0106 0.0060 'International Tables Vol C Tables 4.2.6.8 and 6.1.1.4'
S S 0.1246 0.1234 'International Tables Vol C Tables 4.2.6.8 and 6.1.1.4'
Br Br -0.2901 2.4595 'International Tables Vol C Tables 4.2.6.8 and 6.1.1.4'

loop_
_geom_angle_atom_site_label_1
_geom_angle_atom_site_label_2
_geom_angle_atom_site_label_3
_geom_angle
N1 C1 C2 109.1(3)
N1 C1 C10 110.7(3)
C2 C1 C10 111.2(3)
N1 C1 C11 105.8(3)
C2 C1 C11 111.5(3)
C10 C1 C11 108.4(3)
C3 C2 C7 119.0(4)
C3 C2 C1 119.4(3)
C7 C2 C1 121.5(4)
C4 C3 C2 120.2(4)
C4 C3 H3 119.9
C2 C3 H3 119.9
C5 C4 C3 122.3(4)
C5 C4 Br1 120.2(4)
C3 C4 Br1 117.6(3)
C6 C5 C4 118.0(5)
C6 C5 H5 121.0
C4 C5 H5 121.0
C5 C6 C7 122.9(4)
C5 C6 H6 118.6
C7 C6 H6 118.6
C2 C7 C6 117.7(4)
C2 C7 C8 122.1(4)
C6 C7 C8 120.2(4)
C7 C8 C9 112.2(4)
C7 C8 H8A 109.2
C9 C8 H8A 109.2
C7 C8 H8B 109.2
C9 C8 H8B 109.2
H8A C8 H8B 107.9
C8 C9 C10 109.1(4)
C8 C9 H9A 109.9
C10 C9 H9A 109.9
C8 C9 H9B 109.9
C10 C9 H9B 109.9
H9A C9 H9B 108.3
C9 C10 C1 112.8(4)
C9 C10 H10A 109.0
C1 C10 H10A 109.0
C9 C10 H10B 109.0
C1 C10 H10B 109.0
H10A C10 H10B 107.8
C12 C11 C1 116.5(3)
C12 C11 H11A 108.2
C1 C11 H11A 108.2
C12 C11 H11B 108.2
C1 C11 H11B 108.2
H11A C11 H11B 107.3
C13 C12 C17 117.5(4)
C13 C12 C11 124.0(4)
C17 C12 C11 118.4(4)
C14 C13 C12 122.2(5)
C14 C13 Br2 116.5(4)
C12 C13 Br2 121.3(4)
C15 C14 C13 120.1(6)
C15 C14 H14 119.9
C13 C14 H14 119.9
C14 C15 C16 120.2(6)
C14 C15 H15 119.9
C16 C15 H15 119.9
C15 C16 C17 119.7(5)
C15 C16 H16 120.2
C17 C16 H16 120.2
C12 C17 C16 120.1(5)
C12 C17 H17 119.9
C16 C17 H17 119.9
C1 N1 S1 117.7(3)
C1 N1 H1N 109(3)
S1 N1 H1N 117(3)
O1 S1 N1 111.54(19)
O1 S1 C18 104.64(18)
N1 S1 C18 98.06(18)
C19 C18 C20 112.6(5)
C19 C18 C21 111.3(4)
C20 C18 C21 109.9(4)
C19 C18 S1 110.2(3)
C20 C18 S1 108.5(3)
C21 C18 S1 103.8(3)
C18 C19 H19A 109.5
C18 C19 H19B 109.5
H19A C19 H19B 109.5
C18 C19 H19C 109.5
H19A C19 H19C 109.5
H19B C19 H19C 109.5
C18 C20 H20A 109.5
C18 C20 H20B 109.5
H20A C20 H20B 109.5
C18 C20 H20C 109.5
H20A C20 H20C 109.5
H20B C20 H20C 109.5
C18 C21 H21A 109.5
C18 C21 H21B 109.5
H21A C21 H21B 109.5
C18 C21 H21C 109.5
H21A C21 H21C 109.5
H21B C21 H21C 109.5

loop_
_geom_bond_atom_site_label_1
_geom_bond_atom_site_label_2
_geom_bond_distance
C1 N1 1.499(4)
C1 C2 1.528(6)
C1 C10 1.540(6)
C1 C11 1.551(6)
C2 C3 1.392(5)
C2 C7 1.400(6)
C3 C4 1.370(6)
C3 H3 0.9300
C4 C5 1.359(6)
C4 Br1 1.906(5)
C5 C6 1.357(7)
C5 H5 0.9300
C6 C7 1.406(7)
C6 H6 0.9300
C7 C8 1.498(6)
C8 C9 1.503(8)
C8 H8A 0.9700
C8 H8B 0.9700
C9 C10 1.518(6)
C9 H9A 0.9700
C9 H9B 0.9700
C10 H10A 0.9700
C10 H10B 0.9700
C11 C12 1.506(6)
C11 H11A 0.9700
C11 H11B 0.9700
C12 C13 1.379(6)
C12 C17 1.399(7)
C13 C14 1.369(7)
C13 Br2 1.895(5)
C14 C15 1.358(9)
C14 H14 0.9300
C15 C16 1.380(9)
C15 H15 0.9300
C16 C17 1.400(8)
C16 H16 0.9300
C17 H17 0.9300
N1 S1 1.652(3)
N1 H1N 0.91(5)
S1 O1 1.486(3)
S1 C18 1.848(4)
C18 C19 1.502(7)
C18 C20 1.511(6)
C18 C21 1.533(7)
C19 H19A 0.9600
C19 H19B 0.9600
C19 H19C 0.9600
C20 H20A 0.9600
C20 H20B 0.9600
C20 H20C 0.9600
C21 H21A 0.9600
C21 H21B 0.9600
C21 H21C 0.9600
